data_7159481
loop_
_publ_author_name
'Zhu, Chen'
'Zhou, Jubao'
'Li, Tianxing'
'Yang, Jiaxin'
'Jin, Hui'
'Zhang, Lixin'

_publ_section_title
;
 Access to 2-pyridinones comprising enaminonitriles <i>via</i> AgOAc
 promoted cascade reactions of thioesters with aminomethylene
 malononitriles.
;
_journal_issue 34
_journal_name_full 'Organic &amp; biomolecular chemistry'
_journal_page_first 6881
_journal_page_last 6885
_journal_paper_doi 10.1039/d3ob00915g
_journal_volume 21
_journal_year 2023
_chemical_formula_sum 'C12 H8 Cl N3 O'
_chemical_formula_weight 245.66
_space_group_crystal_system orthorhombic
_space_group_IT_number 61
_space_group_name_Hall '-P 2ac 2ab'
_space_group_name_H-M_alt 'P b c a'
_atom_sites_solution_hydrogens geom
_audit_creation_method SHELXL-2014/7
_audit_update_record
;
2023-05-31 deposited with the CCDC.	2023-07-17 downloaded from the CCDC.
;
_cell_angle_alpha 90
_cell_angle_beta 90
_cell_angle_gamma 90
_cell_formula_units_Z 8
_cell_length_a 11.1261(7)
_cell_length_b 7.8636(5)
_cell_length_c 25.4825(16)
_cell_measurement_reflns_used 2047
_cell_measurement_temperature 296(2)
_cell_measurement_theta_max 19.42
_cell_measurement_theta_min 2.43
_cell_volume 2229.5(2)
_computing_structure_refinement 'SHELXL-2014/7 (Sheldrick, 2014)'
_diffrn_ambient_temperature 296(2)
_diffrn_measured_fraction_theta_full 0.998
_diffrn_measured_fraction_theta_max 0.998
_diffrn_measurement_device_type ccd
_diffrn_radiation_type MoK\a
_diffrn_radiation_wavelength 0.71073
_diffrn_reflns_av_R_equivalents 0.1092
_diffrn_reflns_av_unetI/netI 0.0678
_diffrn_reflns_Laue_measured_fraction_full 0.998
_diffrn_reflns_Laue_measured_fraction_max 0.998
_diffrn_reflns_limit_h_max 13
_diffrn_reflns_limit_h_min -13
_diffrn_reflns_limit_k_max 9
_diffrn_reflns_limit_k_min -9
_diffrn_reflns_limit_l_max 30
_diffrn_reflns_limit_l_min -30
_diffrn_reflns_number 15315
_diffrn_reflns_point_group_measured_fraction_full 0.998
_diffrn_reflns_point_group_measured_fraction_max 0.998
_diffrn_reflns_theta_full 25.003
_diffrn_reflns_theta_max 25.003
_diffrn_reflns_theta_min 3.198
_exptl_absorpt_coefficient_mu 0.327
_exptl_absorpt_correction_type multi-scan
_exptl_absorpt_process_details sadabs
_exptl_crystal_colour colorless
_exptl_crystal_density_diffrn 1.464
_exptl_crystal_description block
_exptl_crystal_F_000 1008
_exptl_crystal_size_max 0.200
_exptl_crystal_size_mid 0.200
_exptl_crystal_size_min 0.200
_exptl_transmission_factor_max 0.864
_exptl_transmission_factor_min 0.864
_refine_diff_density_max 0.219
_refine_diff_density_min -0.247
_refine_diff_density_rms 0.058
_refine_ls_extinction_method none
_refine_ls_goodness_of_fit_ref 1.049
_refine_ls_hydrogen_treatment constr
_refine_ls_matrix_type full
_refine_ls_number_parameters 142
_refine_ls_number_reflns 1957
_refine_ls_number_restraints 0
_refine_ls_restrained_S_all 1.049
_refine_ls_R_factor_all 0.1099
_refine_ls_R_factor_gt 0.0533
_refine_ls_shift/su_max 0.000
_refine_ls_shift/su_mean 0.000
_refine_ls_structure_factor_coef Fsqd
_refine_ls_weighting_details 'w=1/[\s^2^(Fo^2^)+(0.0538P)^2^+0.9908P] where P=(Fo^2^+2Fc^2^)/3'
_refine_ls_weighting_scheme calc
_refine_ls_wR_factor_gt 0.1111
_refine_ls_wR_factor_ref 0.1385
_reflns_Friedel_coverage 0.000
_reflns_number_gt 1166
_reflns_number_total 1957
_reflns_threshold_expression 'I > 2\s(I)'
_cod_data_source_file d3ob00915g2.cif
_cod_data_source_block 1_a
_cod_depositor_comments 'Adding full bibliography for 7159481.cif.'
_cod_database_code 7159481
_shelx_shelxl_version_number 2014/7
_shelx_space_group_comment
;
The symmetry employed for this shelxl refinement is uniquely defined
by the following loop, which should always be used as a source of
symmetry information in preference to the above space-group names.
They are only intended as comments.
;
_shelx_estimated_absorpt_t_min 0.937
_shelx_estimated_absorpt_t_max 0.937

loop_
_space_group_symop_operation_xyz
'x, y, z'
'-x+1/2, -y, z+1/2'
'-x, y+1/2, -z+1/2'
'x+1/2, -y+1/2, -z'
'-x, -y, -z'
'x-1/2, y, -z-1/2'
'x, -y-1/2, z-1/2'
'-x-1/2, y-1/2, z'

loop_
_atom_site_label
_atom_site_type_symbol
_atom_site_fract_x
_atom_site_fract_y
_atom_site_fract_z
_atom_site_U_iso_or_equiv
_atom_site_adp_type
_atom_site_occupancy
_atom_site_site_symmetry_order
_atom_site_calc_flag
_atom_site_refinement_flags_posn
_atom_site_refinement_flags_adp
_atom_site_refinement_flags_occupancy
_atom_site_disorder_assembly
_atom_site_disorder_group
C1 C 0.1237(2) 0.5423(3) 0.62735(8) 0.0486(10) Uani 1 1 d G . . . .
H1 H 0.1225 0.5047 0.5928 0.058 Uiso 1 1 calc R U . . .
C2 C 0.01950(17) 0.5368(3) 0.65738(12) 0.0652(12) Uani 1 1 d G . . . .
H2 H -0.0514 0.4956 0.6429 0.078 Uiso 1 1 calc R U . . .
C3 C 0.0213(2) 0.5931(4) 0.70909(11) 0.0785(14) Uani 1 1 d G . . . .
H3 H -0.0484 0.5894 0.7292 0.094 Uiso 1 1 calc R U . . .
C4 C 0.1273(3) 0.6548(3) 0.73077(7) 0.0716(13) Uani 1 1 d G . . . .
H4 H 0.1285 0.6924 0.7654 0.086 Uiso 1 1 calc R U . . .
C5 C 0.2315(2) 0.6602(3) 0.70074(8) 0.0529(10) Uani 1 1 d G . . . .
H5 H 0.3025 0.7015 0.7152 0.063 Uiso 1 1 calc R U . . .
C6 C 0.22975(17) 0.6040(3) 0.64903(8) 0.0389(8) Uani 1 1 d G . . . .
C7 C 0.4368(3) 0.5209(4) 0.64056(14) 0.0408(9) Uani 1 1 d . . . . .
H7 H 0.4287 0.4631 0.6722 0.049 Uiso 1 1 calc R U . . .
C8 C 0.5455(3) 0.5239(4) 0.61679(13) 0.0395(9) Uani 1 1 d . . . . .
C9 C 0.5597(3) 0.6097(4) 0.56728(13) 0.0393(9) Uani 1 1 d . . . . .
C10 C 0.4582(3) 0.6819(4) 0.54589(13) 0.0391(8) Uani 1 1 d . . . . .
C11 C 0.3438(3) 0.6809(4) 0.57033(13) 0.0392(8) Uani 1 1 d . . . . .
C12 C 0.6452(3) 0.4347(5) 0.63963(15) 0.0516(10) Uani 1 1 d . . . . .
Cl1 Cl 0.46768(8) 0.78360(12) 0.48631(3) 0.0525(3) Uani 1 1 d . . . . .
N1 N 0.3391(2) 0.5992(3) 0.61977(10) 0.0380(7) Uani 1 1 d . . . . .
N2 N 0.7261(3) 0.3655(5) 0.65653(14) 0.0747(11) Uani 1 1 d . . . . .
N3 N 0.6687(2) 0.6150(4) 0.54437(11) 0.0539(9) Uani 1 1 d . . . . .
H3A H 0.6777 0.6656 0.5147 0.065 Uiso 1 1 calc R U . . .
H3B H 0.7293 0.5678 0.5594 0.065 Uiso 1 1 calc R U . . .
O1 O 0.2520(2) 0.7498(3) 0.55324(9) 0.0511(7) Uani 1 1 d . . . . .

loop_
_atom_site_aniso_label
_atom_site_aniso_U_11
_atom_site_aniso_U_22
_atom_site_aniso_U_33
_atom_site_aniso_U_23
_atom_site_aniso_U_13
_atom_site_aniso_U_12
C1 0.041(2) 0.050(2) 0.055(2) 0.0032(19) 0.004(2) 0.0027(18)
C2 0.041(2) 0.068(3) 0.087(3) 0.016(3) 0.010(2) 0.000(2)
C3 0.059(3) 0.100(4) 0.076(3) 0.025(3) 0.030(3) 0.027(3)
C4 0.081(3) 0.090(3) 0.043(3) 0.018(2) 0.022(2) 0.032(3)
C5 0.050(2) 0.068(3) 0.041(2) 0.009(2) 0.0020(19) 0.011(2)
C6 0.035(2) 0.045(2) 0.037(2) 0.0074(17) 0.0042(17) 0.0078(16)
C7 0.035(2) 0.046(2) 0.041(2) 0.0066(17) -0.0001(17) 0.0010(16)
C8 0.0269(19) 0.051(2) 0.040(2) 0.0042(17) -0.0019(16) -0.0014(16)
C9 0.037(2) 0.047(2) 0.035(2) -0.0007(17) 0.0043(17) -0.0038(16)
C10 0.044(2) 0.039(2) 0.0340(19) 0.0036(16) 0.0015(17) -0.0037(17)
C11 0.037(2) 0.047(2) 0.0331(19) -0.0001(17) -0.0019(17) -0.0010(17)
C12 0.038(2) 0.066(3) 0.050(2) 0.010(2) 0.0020(19) -0.002(2)
Cl1 0.0567(6) 0.0596(6) 0.0413(6) 0.0125(5) 0.0045(4) -0.0028(5)
N1 0.0299(16) 0.0491(18) 0.0350(17) 0.0059(14) 0.0040(13) 0.0004(13)
N2 0.044(2) 0.092(3) 0.089(3) 0.029(2) -0.001(2) 0.009(2)
N3 0.0368(18) 0.074(2) 0.0505(19) 0.0123(17) 0.0049(15) -0.0024(16)
O1 0.0402(14) 0.0680(17) 0.0450(15) 0.0138(13) -0.0035(12) 0.0058(13)

loop_
_atom_type_symbol
_atom_type_description
_atom_type_scat_dispersion_real
_atom_type_scat_dispersion_imag
_atom_type_scat_source
C C 0.0033 0.0016 'International Tables Vol C Tables 4.2.6.8 and 6.1.1.4'
H H 0.0000 0.0000 'International Tables Vol C Tables 4.2.6.8 and 6.1.1.4'
N N 0.0061 0.0033 'International Tables Vol C Tables 4.2.6.8 and 6.1.1.4'
O O 0.0106 0.0060 'International Tables Vol C Tables 4.2.6.8 and 6.1.1.4'
Cl Cl 0.1484 0.1585 'International Tables Vol C Tables 4.2.6.8 and 6.1.1.4'

loop_
_geom_angle_atom_site_label_1
_geom_angle_atom_site_label_2
_geom_angle_atom_site_label_3
_geom_angle
_geom_angle_site_symmetry_1
_geom_angle_site_symmetry_3
_geom_angle_publ_flag
C2 C1 C6 120.0 . . ?
C2 C1 H1 120.0 . . ?
C6 C1 H1 120.0 . . ?
C1 C2 C3 120.0 . . ?
C1 C2 H2 120.0 . . ?
C3 C2 H2 120.0 . . ?
C4 C3 C2 120.0 . . ?
C4 C3 H3 120.0 . . ?
C2 C3 H3 120.0 . . ?
C3 C4 C5 120.0 . . ?
C3 C4 H4 120.0 . . ?
C5 C4 H4 120.0 . . ?
C6 C5 C4 120.0 . . ?
C6 C5 H5 120.0 . . ?
C4 C5 H5 120.0 . . ?
C5 C6 C1 120.0 . . ?
C5 C6 N1 119.43(19) . . ?
C1 C6 N1 120.43(19) . . ?
C8 C7 N1 122.2(3) . . ?
C8 C7 H7 118.9 . . ?
N1 C7 H7 118.9 . . ?
C7 C8 C12 120.0(3) . . ?
C7 C8 C9 119.9(3) . . ?
C12 C8 C9 120.0(3) . . ?
N3 C9 C10 123.7(3) . . ?
N3 C9 C8 119.5(3) . . ?
C10 C9 C8 116.8(3) . . ?
C9 C10 C11 124.1(3) . . ?
C9 C10 Cl1 119.4(3) . . ?
C11 C10 Cl1 116.5(3) . . ?
O1 C11 N1 118.9(3) . . ?
O1 C11 C10 125.8(3) . . ?
N1 C11 C10 115.3(3) . . ?
N2 C12 C8 178.0(4) . . ?
C7 N1 C11 121.6(3) . . ?
C7 N1 C6 119.4(3) . . ?
C11 N1 C6 119.0(3) . . ?
C9 N3 H3A 120.0 . . ?
C9 N3 H3B 120.0 . . ?
H3A N3 H3B 120.0 . . ?

loop_
_geom_bond_atom_site_label_1
_geom_bond_atom_site_label_2
_geom_bond_distance
_geom_bond_site_symmetry_2
_geom_bond_publ_flag
C1 C2 1.3900 . ?
C1 C6 1.3900 . ?
C1 H1 0.9300 . ?
C2 C3 1.3900 . ?
C2 H2 0.9300 . ?
C3 C4 1.3900 . ?
C3 H3 0.9300 . ?
C4 C5 1.3900 . ?
C4 H4 0.9300 . ?
C5 C6 1.3900 . ?
C5 H5 0.9300 . ?
C6 N1 1.428(3) . ?
C7 C8 1.353(4) . ?
C7 N1 1.357(4) . ?
C7 H7 0.9300 . ?
C8 C12 1.435(5) . ?
C8 C9 1.439(5) . ?
C9 N3 1.346(4) . ?
C9 C10 1.376(4) . ?
C10 C11 1.418(5) . ?
C10 Cl1 1.719(3) . ?
C11 O1 1.236(4) . ?
C11 N1 1.415(4) . ?
C12 N2 1.137(4) . ?
N3 H3A 0.8600 . ?
N3 H3B 0.8600 . ?

loop_
_geom_torsion_atom_site_label_1
_geom_torsion_atom_site_label_2
_geom_torsion_atom_site_label_3
_geom_torsion_atom_site_label_4
_geom_torsion
_geom_torsion_site_symmetry_1
_geom_torsion_site_symmetry_2
_geom_torsion_site_symmetry_3
_geom_torsion_site_symmetry_4
_geom_torsion_publ_flag
C6 C1 C2 C3 0.0 . . . . ?
C1 C2 C3 C4 0.0 . . . . ?
C2 C3 C4 C5 0.0 . . . . ?
C3 C4 C5 C6 0.0 . . . . ?
C4 C5 C6 C1 0.0 . . . . ?
C4 C5 C6 N1 -175.7(2) . . . . ?
C2 C1 C6 C5 0.0 . . . . ?
C2 C1 C6 N1 175.6(2) . . . . ?
N1 C7 C8 C12 -178.2(3) . . . . ?
N1 C7 C8 C9 -1.2(5) . . . . ?
C7 C8 C9 N3 178.7(3) . . . . ?
C12 C8 C9 N3 -4.3(5) . . . . ?
C7 C8 C9 C10 -1.6(5) . . . . ?
C12 C8 C9 C10 175.4(3) . . . . ?
N3 C9 C10 C11 -178.3(3) . . . . ?
C8 C9 C10 C11 2.0(5) . . . . ?
N3 C9 C10 Cl1 0.7(5) . . . . ?
C8 C9 C10 Cl1 -178.9(3) . . . . ?
C9 C10 C11 O1 177.1(3) . . . . ?
Cl1 C10 C11 O1 -1.9(5) . . . . ?
C9 C10 C11 N1 0.2(5) . . . . ?
Cl1 C10 C11 N1 -178.8(2) . . . . ?
C8 C7 N1 C11 3.6(5) . . . . ?
C8 C7 N1 C6 -174.5(3) . . . . ?
O1 C11 N1 C7 179.8(3) . . . . ?
C10 C11 N1 C7 -3.1(4) . . . . ?
O1 C11 N1 C6 -2.1(4) . . . . ?
C10 C11 N1 C6 175.1(3) . . . . ?
C5 C6 N1 C7 50.9(3) . . . . ?
C1 C6 N1 C7 -124.7(3) . . . . ?
C5 C6 N1 C11 -127.2(2) . . . . ?
C1 C6 N1 C11 57.1(3) . . . . ?
